data_7002703
loop_
_publ_author_name
'Cowley, Michael J.'
'Lynam, Jason M.'
'Moneypenny, Robert S.'
'Whitwood, Adrian C.'
'Wilson, Alastair J.'

_publ_section_title
;
 Ruthenium alkynyl, carbene and alkenyl complexes containing pendant
 uracil groups: an investigation into the formation of
 alkenyl-phosphonio complexes
;
_journal_issue 43
_journal_name_full 'Dalton Transactions'
_journal_page_first 9529
_journal_page_last 9542
_journal_paper_doi 10.1039/b912855g
_journal_year 2009
_chemical_formula_moiety 'C48 H43 N2 O3 P2 Ru, C7 H8, C F3 O3 S'
_chemical_formula_sum 'C56 H51 F3 N2 O6 P2 Ru S'
_chemical_formula_weight 1100.06
_chemical_name_systematic
;
?
;
_space_group_IT_number 2
_symmetry_cell_setting triclinic
_symmetry_space_group_name_Hall '-P 1'
_symmetry_space_group_name_H-M 'P -1'
_atom_sites_solution_hydrogens geom
_atom_sites_solution_primary direct
_atom_sites_solution_secondary difmap
_audit_creation_method SHELXL-97
_cell_angle_alpha 95.0100(10)
_cell_angle_beta 92.9140(10)
_cell_angle_gamma 108.1500(10)
_cell_formula_units_Z 2
_cell_length_a 11.6129(5)
_cell_length_b 14.4787(6)
_cell_length_c 15.9001(6)
_cell_measurement_reflns_used 8129
_cell_measurement_temperature 150(2)
_cell_measurement_theta_max 29.98
_cell_measurement_theta_min 2.36
_cell_volume 2522.10(18)
_computing_cell_refinement 'Bruker SMART'
_computing_data_collection 'Bruker SMART'
_computing_data_reduction 'Bruker SAINT'
_computing_molecular_graphics 'Bruker SHELXTL'
_computing_publication_material 'Bruker SHELXTL'
_computing_structure_refinement 'SHELXL-97 (Sheldrick, 1997)'
_computing_structure_solution 'SHELXS-97 (Sheldrick, 1997)'
_diffrn_ambient_temperature 150(2)
_diffrn_measured_fraction_theta_full 0.977
_diffrn_measured_fraction_theta_max 0.977
_diffrn_measurement_device_type 'CCD area detector'
_diffrn_measurement_method 'phi and omega scans'
_diffrn_radiation_monochromator graphite
_diffrn_radiation_source 'fine-focus sealed tube'
_diffrn_radiation_type MoK\a
_diffrn_radiation_wavelength 0.71073
_diffrn_reflns_av_R_equivalents 0.0207
_diffrn_reflns_av_sigmaI/netI 0.0280
_diffrn_reflns_limit_h_max 16
_diffrn_reflns_limit_h_min -16
_diffrn_reflns_limit_k_max 20
_diffrn_reflns_limit_k_min -19
_diffrn_reflns_limit_l_max 22
_diffrn_reflns_limit_l_min -22
_diffrn_reflns_number 38454
_diffrn_reflns_theta_full 30.02
_diffrn_reflns_theta_max 30.02
_diffrn_reflns_theta_min 1.49
_exptl_absorpt_coefficient_mu 0.480
_exptl_absorpt_correction_T_max 0.977
_exptl_absorpt_correction_T_min 0.848
_exptl_absorpt_correction_type multi-scan
_exptl_absorpt_process_details 'SADABS v2.03; (Sheldrick)'
_exptl_crystal_colour yellow
_exptl_crystal_density_diffrn 1.449
_exptl_crystal_density_method 'not measured'
_exptl_crystal_description plate
_exptl_crystal_F_000 1132
_exptl_crystal_size_max 0.20
_exptl_crystal_size_mid 0.19
_exptl_crystal_size_min 0.15
_refine_diff_density_max 1.083
_refine_diff_density_min -0.625
_refine_diff_density_rms 0.069
_refine_ls_extinction_method none
_refine_ls_goodness_of_fit_ref 1.035
_refine_ls_hydrogen_treatment mixed
_refine_ls_matrix_type full
_refine_ls_number_parameters 738
_refine_ls_number_reflns 14406
_refine_ls_number_restraints 12
_refine_ls_restrained_S_all 1.057
_refine_ls_R_factor_all 0.0411
_refine_ls_R_factor_gt 0.0351
_refine_ls_shift/su_max 0.001
_refine_ls_shift/su_mean 0.000
_refine_ls_structure_factor_coef Fsqd
_refine_ls_weighting_details 'calc w=1/[\s^2^(Fo^2^)+(0.0491P)^2^+1.1565P] where P=(Fo^2^+2Fc^2^)/3'
_refine_ls_weighting_scheme calc
_refine_ls_wR_factor_gt 0.0889
_refine_ls_wR_factor_ref 0.0924
_reflns_number_gt 12729
_reflns_number_total 14406
_reflns_threshold_expression >2sigma(I)
_cod_data_source_file b912855g.txt
_cod_data_source_block CCDC737833_compound5a[OTf]
_cod_depositor_comments
;
The following automatic conversions were performed:
'_symmetry_cell_setting' value 'Triclinic' changed to 'triclinic'
according to '/home/saulius/struct/CIF-dictionaries/cif_core.dic'
dictionary named 'cif_core.dic' version 2.4.1 from 2010-06-29.

Automatic conversion script
Id: cif_fix_enum 1527 2010-12-29 10:47:43Z saulius 
;
_cod_original_sg_symbol_H-M P-1
_cod_database_code 7002703

loop_
_symmetry_equiv_pos_as_xyz
'x, y, z'
'-x, -y, -z'

loop_
_atom_site_label
_atom_site_type_symbol
_atom_site_fract_x
_atom_site_fract_y
_atom_site_fract_z
_atom_site_U_iso_or_equiv
_atom_site_adp_type
_atom_site_occupancy
_atom_site_symmetry_multiplicity
_atom_site_calc_flag
_atom_site_refinement_flags
_atom_site_disorder_assembly
_atom_site_disorder_group
C1 C 0.41365(18) 0.57529(14) 0.63897(12) 0.0336(4) Uani 1 1 d . . .
H1 H 0.3628 0.5312 0.6774 0.040 Uiso 1 1 calc R . .
C2 C 0.39967(17) 0.66514(14) 0.61558(12) 0.0336(4) Uani 1 1 d . . .
H2 H 0.3356 0.6936 0.6338 0.040 Uiso 1 1 calc R . .
C3 C 0.48256(18) 0.69977(14) 0.55457(12) 0.0335(4) Uani 1 1 d . . .
H3 H 0.4878 0.7574 0.5228 0.040 Uiso 1 1 calc R . .
C4 C 0.55223(19) 0.63580(14) 0.54284(11) 0.0338(4) Uani 1 1 d . . .
H4 H 0.6148 0.6399 0.5011 0.041 Uiso 1 1 calc R . .
C5 C 0.50856(19) 0.55892(13) 0.59512(12) 0.0332(4) Uani 1 1 d . . .
H5 H 0.5370 0.5006 0.5971 0.040 Uiso 1 1 calc R . .
C6 C 0.70274(15) 0.83358(12) 0.67620(11) 0.0235(3) Uani 1 1 d . . .
C7 C 0.76717(17) 0.86615(13) 0.59734(12) 0.0284(3) Uani 1 1 d . . .
H7A H 0.8518 0.8655 0.6070 0.034 Uiso 1 1 calc R . .
H7B H 0.7279 0.8152 0.5499 0.034 Uiso 1 1 calc R . .
C8 C 0.77366(17) 0.96351(13) 0.56699(12) 0.0296(4) Uani 1 1 d . . .
C9 C 0.87960(18) 1.03236(14) 0.55807(13) 0.0335(4) Uani 1 1 d . . .
H9 H 0.9531 1.0221 0.5772 0.040 Uiso 1 1 calc R . .
C10 C 0.78610(19) 1.13784(14) 0.49198(13) 0.0337(4) Uani 1 1 d . . .
C11 C 0.66296(17) 0.98074(13) 0.53796(12) 0.0306(4) Uani 1 1 d . . .
C12 C 0.8310(2) 0.98991(16) 0.75374(15) 0.0468(5) Uani 1 1 d . . .
H12A H 0.9016 0.9836 0.7255 0.070 Uiso 1 1 calc R . .
H12B H 0.8551 1.0129 0.8138 0.070 Uiso 1 1 calc R . .
H12C H 0.8000 1.0370 0.7272 0.070 Uiso 1 1 calc R . .
C13 C 0.85044(18) 0.56582(17) 0.49106(13) 0.0375(4) Uani 1 1 d . . .
H13 H 0.8691 0.5940 0.4397 0.045 Uiso 1 1 calc R . .
C14 C 0.61259(16) 0.77482(16) 0.90708(11) 0.0330(4) Uani 1 1 d . . .
C15 C 0.6159(2) 0.7012(2) 0.95633(13) 0.0438(5) Uani 1 1 d . . .
H15 H 0.5656 0.6359 0.9395 0.053 Uiso 1 1 calc R . .
C16 C 0.6937(3) 0.7230(3) 1.03126(15) 0.0595(7) Uani 1 1 d . . .
H16 H 0.6951 0.6722 1.0649 0.071 Uiso 1 1 calc R . .
C17 C 0.7677(2) 0.8168(3) 1.05618(15) 0.0642(9) Uani 1 1 d . . .
H17 H 0.8197 0.8310 1.1069 0.077 Uiso 1 1 calc R . .
C18 C 0.7659(2) 0.8897(2) 1.00755(15) 0.0544(7) Uani 1 1 d . . .
H18 H 0.8172 0.9546 1.0246 0.065 Uiso 1 1 calc R . .
C19 C 0.68981(18) 0.86986(18) 0.93344(13) 0.0416(5) Uani 1 1 d . . .
H19 H 0.6901 0.9213 0.9002 0.050 Uiso 1 1 calc R . .
C20 C 0.26602(19) 0.69152(18) 0.80909(18) 0.0486(6) Uani 1 1 d . . .
H20 H 0.2725 0.7557 0.7962 0.058 Uiso 1 1 calc R . .
C21 C 0.1518(2) 0.6240(2) 0.8130(2) 0.0662(8) Uani 1 1 d . . .
H21 H 0.0813 0.6424 0.8016 0.079 Uiso 1 1 calc R . .
C22 C 0.1391(2) 0.5321(2) 0.8329(2) 0.0616(8) Uani 1 1 d . . .
H22 H 0.0608 0.4869 0.8368 0.074 Uiso 1 1 calc R . .
C23 C 0.2420(2) 0.5060(2) 0.84736(19) 0.0564(7) Uani 1 1 d . . .
H23 H 0.2344 0.4420 0.8613 0.068 Uiso 1 1 calc R . .
C24 C 0.35654(19) 0.57179(17) 0.84180(15) 0.0428(5) Uani 1 1 d . . .
H24 H 0.4263 0.5517 0.8506 0.051 Uiso 1 1 calc R . .
C25 C 0.37093(16) 0.66651(14) 0.82367(12) 0.0309(4) Uani 1 1 d . . .
C26 C 0.48170(16) 0.86555(14) 0.80642(12) 0.0305(4) Uani 1 1 d . . .
C27 C 0.47289(17) 0.90819(14) 0.73284(14) 0.0342(4) Uani 1 1 d . . .
H27 H 0.4917 0.8804 0.6811 0.041 Uiso 1 1 calc R . .
C28 C 0.4368(2) 0.99145(16) 0.73389(18) 0.0459(5) Uani 1 1 d . . .
H28 H 0.4306 1.0202 0.6831 0.055 Uiso 1 1 calc R . .
C29 C 0.4099(2) 1.03207(17) 0.8098(2) 0.0540(7) Uani 1 1 d . . .
H29 H 0.3861 1.0893 0.8110 0.065 Uiso 1 1 calc R . .
C30 C 0.4175(2) 0.98992(19) 0.88282(18) 0.0524(6) Uani 1 1 d . . .
H30 H 0.3989 1.0181 0.9345 0.063 Uiso 1 1 calc R . .
C31 C 0.45201(19) 0.90647(17) 0.88196(15) 0.0420(5) Uani 1 1 d . . .
H31 H 0.4555 0.8770 0.9327 0.050 Uiso 1 1 calc R . .
C32 C 0.72923(18) 0.56887(14) 0.80559(12) 0.0312(4) Uani 1 1 d . . .
C33 C 0.8208(2) 0.57266(19) 0.86690(14) 0.0438(5) Uani 1 1 d . . .
H33 H 0.8978 0.6216 0.8685 0.053 Uiso 1 1 calc R . .
C34 C 0.7999(3) 0.5050(2) 0.92598(17) 0.0596(7) Uani 1 1 d . . .
H34 H 0.8629 0.5082 0.9678 0.072 Uiso 1 1 calc R . .
C35 C 0.6897(3) 0.4337(2) 0.92443(18) 0.0598(7) Uani 1 1 d . . .
H35 H 0.6758 0.3883 0.9655 0.072 Uiso 1 1 calc R . .
C36 C 0.5988(3) 0.42800(18) 0.86300(17) 0.0525(6) Uani 1 1 d . . .
H36 H 0.5228 0.3777 0.8610 0.063 Uiso 1 1 calc R . .
C37 C 0.6179(2) 0.49557(15) 0.80399(14) 0.0401(4) Uani 1 1 d . . .
H37 H 0.5546 0.4916 0.7623 0.048 Uiso 1 1 calc R . .
C38 C 0.79450(16) 0.57970(13) 0.63566(12) 0.0289(3) Uani 1 1 d . . .
C39 C 0.7993(2) 0.48545(15) 0.64247(15) 0.0389(4) Uani 1 1 d . . .
H39 H 0.7836 0.4575 0.6943 0.047 Uiso 1 1 calc R . .
C40 C 0.8270(2) 0.43216(16) 0.57343(17) 0.0462(5) Uani 1 1 d . . .
H40 H 0.8284 0.3676 0.5783 0.055 Uiso 1 1 calc R . .
C41 C 0.85224(18) 0.47203(16) 0.49845(15) 0.0415(5) Uani 1 1 d . . .
H41 H 0.8709 0.4351 0.4518 0.050 Uiso 1 1 calc R . .
C42 C 0.82117(17) 0.61886(14) 0.55918(12) 0.0320(4) Uani 1 1 d . . .
H42 H 0.8193 0.6832 0.5535 0.038 Uiso 1 1 calc R . .
C43 C 0.89451(15) 0.74709(13) 0.75831(11) 0.0257(3) Uani 1 1 d . . .
C44 C 0.90182(17) 0.80011(16) 0.83667(13) 0.0375(4) Uani 1 1 d . . .
H44 H 0.8369 0.7815 0.8721 0.045 Uiso 1 1 calc R . .
C45 C 1.00315(19) 0.87994(19) 0.86339(15) 0.0480(6) Uani 1 1 d . . .
H45 H 1.0075 0.9153 0.9173 0.058 Uiso 1 1 calc R . .
C46 C 1.09817(19) 0.90862(18) 0.81224(15) 0.0468(5) Uani 1 1 d . . .
H46 H 1.1664 0.9646 0.8301 0.056 Uiso 1 1 calc R . .
C47 C 0.99227(17) 0.77448(14) 0.70823(12) 0.0318(4) Uani 1 1 d . . .
H47 H 0.9900 0.7377 0.6553 0.038 Uiso 1 1 calc R . .
C48 C 1.09294(18) 0.85539(16) 0.73543(14) 0.0390(4) Uani 1 1 d . . .
H48 H 1.1587 0.8740 0.7006 0.047 Uiso 1 1 calc R . .
N1 N 0.88650(15) 1.11665(12) 0.52259(11) 0.0350(3) Uani 1 1 d . . .
H1A H 0.9536 1.1625 0.5264 0.042 Uiso 1 1 d R . .
N2 N 0.67768(15) 1.06723(12) 0.50248(11) 0.0326(3) Uani 1 1 d . . .
H2A H 0.6128 1.0748 0.4796 0.039 Uiso 1 1 d R . .
O1 O 0.73612(12) 0.89503(9) 0.74589(8) 0.0300(3) Uani 1 1 d . . .
O2 O 0.79157(15) 1.21166(11) 0.45909(10) 0.0421(3) Uani 1 1 d . . .
O3 O 0.56009(13) 0.92449(10) 0.54358(10) 0.0392(3) Uani 1 1 d . . .
P1 P 0.52070(4) 0.75177(3) 0.80478(3) 0.02418(9) Uani 1 1 d . . .
P2 P 0.75107(4) 0.65119(3) 0.72235(3) 0.02331(9) Uani 1 1 d . . .
Ru1 Ru 0.587432(11) 0.702754(9) 0.678431(8) 0.02050(4) Uani 1 1 d . . .
C49 C 0.3320(4) 0.2393(3) 0.6755(2) 0.0534(12) Uani 0.556(4) 1 d PD A 1
F1 F 0.3686(7) 0.1828(6) 0.6223(3) 0.154(3) Uani 0.556(4) 1 d PD A 1
F2 F 0.3887(7) 0.3191(6) 0.6472(5) 0.154(4) Uani 0.556(4) 1 d PD A 1
F3 F 0.3811(5) 0.2373(5) 0.7519(3) 0.0731(14) Uani 0.556(4) 1 d PD A 1
O4 O 0.1193(3) 0.1217(3) 0.6978(2) 0.179(2) Uani 0.556(4) 1 d PD A 1
O5 O 0.13926(15) 0.20678(14) 0.57481(10) 0.0503(4) Uani 0.556(4) 1 d PD A 1
O6 O 0.1575(7) 0.2798(7) 0.7297(4) 0.211(7) Uani 0.556(4) 1 d PD A 1
S1 S 0.17468(16) 0.2126(2) 0.66637(9) 0.0731(7) Uani 0.556(4) 1 d PD A 1
C49A C 0.2700(6) 0.2711(6) 0.6968(5) 0.100(3) Uani 0.444(4) 1 d PD A 2
F1A F 0.3291(9) 0.2589(7) 0.7666(4) 0.116(3) Uani 0.444(4) 1 d PD A 2
F2A F 0.3518(8) 0.3392(3) 0.6643(5) 0.110(4) Uani 0.444(4) 1 d PD A 2
F3A F 0.1997(12) 0.3259(6) 0.7105(5) 0.187(6) Uani 0.444(4) 1 d PD A 2
O4A O 0.13926(15) 0.20678(14) 0.57481(10) 0.0503(4) Uani 0.444(4) 1 d PD A 2
O5A O 0.1193(3) 0.1217(3) 0.6978(2) 0.179(2) Uani 0.444(4) 1 d PD A 2
O6A O 0.2759(9) 0.1177(8) 0.6213(5) 0.164(6) Uani 0.444(4) 1 d PD A 2
S1A S 0.19133(15) 0.16641(11) 0.64073(14) 0.0469(5) Uani 0.444(4) 1 d PD A 2
C50 C 0.1503(6) 0.7596(4) 0.1891(2) 0.0483(15) Uani 0.507(7) 1 d PG B 3
C51 C 0.2654(5) 0.7990(5) 0.1616(4) 0.064(2) Uani 0.507(7) 1 d PG B 3
H51 H 0.3356 0.8109 0.1996 0.077 Uiso 0.507(7) 1 calc PR B 3
C52 C 0.2778(4) 0.8209(5) 0.0785(5) 0.077(2) Uani 0.507(7) 1 d PG B 3
H52 H 0.3565 0.8478 0.0596 0.092 Uiso 0.507(7) 1 calc PR B 3
C53 C 0.1752(5) 0.8034(6) 0.0229(3) 0.068(2) Uani 0.507(7) 1 d PG B 3
H53 H 0.1837 0.8184 -0.0339 0.082 Uiso 0.507(7) 1 calc PR B 3
C54 C 0.0601(4) 0.7641(7) 0.0505(3) 0.074(3) Uani 0.507(7) 1 d PG B 3
H54 H -0.0101 0.7521 0.0125 0.089 Uiso 0.507(7) 1 calc PR B 3
C55 C 0.0476(4) 0.7422(5) 0.1336(3) 0.0496(17) Uani 0.507(7) 1 d PG B 3
H55 H -0.0310 0.7153 0.1524 0.060 Uiso 0.507(7) 1 calc PR B 3
C56 C 0.1382(8) 0.7380(5) 0.2775(4) 0.083(3) Uani 0.507(7) 1 d P B 3
H56A H 0.0778 0.7648 0.3016 0.125 Uiso 0.507(7) 1 calc PR B 3
H56B H 0.2168 0.7677 0.3104 0.125 Uiso 0.507(7) 1 calc PR B 3
H56C H 0.1119 0.6670 0.2793 0.125 Uiso 0.507(7) 1 calc PR B 3
C50A C 0.1065(7) 0.7376(5) 0.1994(5) 0.073(3) Uani 0.493(7) 1 d PG B 4
H50A H 0.0726 0.7172 0.2504 0.088 Uiso 0.493(7) 1 calc PR B 4
C51A C 0.2320(6) 0.7723(4) 0.1966(4) 0.0596(18) Uani 0.493(7) 1 d PG B 4
C52A C 0.2817(4) 0.8022(5) 0.1219(5) 0.073(2) Uani 0.493(7) 1 d PG B 4
H52A H 0.3674 0.8259 0.1200 0.088 Uiso 0.493(7) 1 calc PR B 4
C53A C 0.2058(8) 0.7973(7) 0.0500(4) 0.085(3) Uani 0.493(7) 1 d PG B 4
H53A H 0.2397 0.8177 -0.0010 0.102 Uiso 0.493(7) 1 calc PR B 4
C54A C 0.0803(8) 0.7626(8) 0.0528(5) 0.097(5) Uani 0.493(7) 1 d PG B 4
H54A H 0.0285 0.7592 0.0037 0.117 Uiso 0.493(7) 1 calc PR B 4
C55A C 0.0307(4) 0.7327(7) 0.1275(7) 0.124(6) Uani 0.493(7) 1 d PG B 4
H55A H -0.0551 0.7090 0.1294 0.149 Uiso 0.493(7) 1 calc PR B 4
C56A C 0.3194(8) 0.7776(5) 0.2723(6) 0.091(3) Uani 0.493(7) 1 d P B 4
H56D H 0.3469 0.8442 0.3013 0.137 Uiso 0.493(7) 1 calc PR B 4
H56E H 0.3896 0.7604 0.2531 0.137 Uiso 0.493(7) 1 calc PR B 4
H56F H 0.2781 0.7318 0.3113 0.137 Uiso 0.493(7) 1 calc PR B 4

loop_
_atom_site_aniso_label
_atom_site_aniso_U_11
_atom_site_aniso_U_22
_atom_site_aniso_U_33
_atom_site_aniso_U_23
_atom_site_aniso_U_13
_atom_site_aniso_U_12
C1 0.0348(9) 0.0287(9) 0.0286(9) -0.0043(7) -0.0082(7) 0.0013(7)
C2 0.0297(9) 0.0347(9) 0.0327(9) -0.0080(7) -0.0106(7) 0.0100(7)
C3 0.0417(10) 0.0308(9) 0.0263(8) -0.0005(7) -0.0104(7) 0.0122(8)
C4 0.0470(11) 0.0353(9) 0.0183(8) -0.0056(7) -0.0041(7) 0.0155(8)
C5 0.0465(11) 0.0241(8) 0.0256(8) -0.0084(6) -0.0122(8) 0.0116(8)
C6 0.0226(7) 0.0248(7) 0.0259(8) 0.0028(6) 0.0023(6) 0.0115(6)
C7 0.0305(8) 0.0281(8) 0.0328(9) 0.0098(7) 0.0099(7) 0.0150(7)
C8 0.0326(9) 0.0290(8) 0.0323(9) 0.0093(7) 0.0080(7) 0.0146(7)
C9 0.0348(9) 0.0347(9) 0.0367(10) 0.0112(8) 0.0103(8) 0.0161(8)
C10 0.0417(10) 0.0289(9) 0.0340(9) 0.0060(7) 0.0095(8) 0.0143(8)
C11 0.0345(9) 0.0270(8) 0.0352(9) 0.0096(7) 0.0085(7) 0.0143(7)
C12 0.0524(13) 0.0306(10) 0.0403(11) 0.0017(8) -0.0070(10) -0.0092(9)
C13 0.0333(9) 0.0507(12) 0.0292(9) -0.0075(8) 0.0022(7) 0.0176(9)
C14 0.0259(8) 0.0522(11) 0.0219(8) -0.0066(7) 0.0020(6) 0.0169(8)
C15 0.0416(11) 0.0666(15) 0.0286(10) 0.0025(9) 0.0007(8) 0.0261(11)
C16 0.0584(15) 0.101(2) 0.0320(11) 0.0041(13) -0.0031(10) 0.0450(16)
C17 0.0476(13) 0.118(3) 0.0294(11) -0.0254(14) -0.0114(10) 0.0406(16)
C18 0.0345(11) 0.0853(19) 0.0370(12) -0.0287(12) -0.0043(9) 0.0205(12)
C19 0.0301(9) 0.0602(14) 0.0301(9) -0.0176(9) 0.0018(7) 0.0142(9)
C20 0.0278(10) 0.0446(12) 0.0764(17) 0.0165(12) 0.0087(10) 0.0122(9)
C21 0.0254(10) 0.0626(17) 0.114(3) 0.0300(17) 0.0116(13) 0.0131(11)
C22 0.0282(10) 0.0630(16) 0.089(2) 0.0315(15) 0.0084(12) 0.0013(10)
C23 0.0391(12) 0.0531(14) 0.0758(18) 0.0348(13) 0.0052(11) 0.0056(10)
C24 0.0308(10) 0.0485(12) 0.0510(13) 0.0209(10) 0.0039(9) 0.0110(9)
C25 0.0240(8) 0.0391(10) 0.0288(9) 0.0051(7) 0.0044(6) 0.0082(7)
C26 0.0237(8) 0.0305(9) 0.0358(9) -0.0074(7) 0.0029(7) 0.0092(7)
C27 0.0293(9) 0.0286(9) 0.0452(11) -0.0019(8) 0.0046(8) 0.0112(7)
C28 0.0386(11) 0.0326(10) 0.0699(16) 0.0041(10) 0.0079(10) 0.0159(9)
C29 0.0380(11) 0.0307(10) 0.093(2) -0.0134(12) 0.0109(12) 0.0150(9)
C30 0.0390(11) 0.0496(13) 0.0662(16) -0.0257(12) 0.0058(11) 0.0188(10)
C31 0.0348(10) 0.0467(12) 0.0431(11) -0.0141(9) 0.0051(8) 0.0159(9)
C32 0.0380(9) 0.0329(9) 0.0291(9) 0.0078(7) 0.0092(7) 0.0183(8)
C33 0.0409(11) 0.0587(14) 0.0404(11) 0.0201(10) 0.0078(9) 0.0233(10)
C34 0.0612(16) 0.0810(19) 0.0510(14) 0.0343(14) 0.0072(12) 0.0353(15)
C35 0.0816(19) 0.0597(16) 0.0523(15) 0.0329(13) 0.0209(14) 0.0331(15)
C36 0.0648(16) 0.0407(12) 0.0508(14) 0.0170(10) 0.0157(12) 0.0101(11)
C37 0.0479(12) 0.0347(10) 0.0375(11) 0.0095(8) 0.0071(9) 0.0111(9)
C38 0.0297(8) 0.0268(8) 0.0311(9) -0.0031(7) 0.0031(7) 0.0121(7)
C39 0.0438(11) 0.0288(9) 0.0475(12) 0.0024(8) 0.0133(9) 0.0154(8)
C40 0.0468(12) 0.0298(10) 0.0639(15) -0.0079(10) 0.0130(11) 0.0168(9)
C41 0.0311(9) 0.0450(11) 0.0456(12) -0.0184(9) 0.0039(8) 0.0140(8)
C42 0.0356(9) 0.0339(9) 0.0286(9) -0.0022(7) 0.0039(7) 0.0153(8)
C43 0.0241(7) 0.0288(8) 0.0262(8) 0.0009(6) -0.0005(6) 0.0122(6)
C44 0.0249(8) 0.0505(12) 0.0339(10) -0.0105(9) 0.0018(7) 0.0117(8)
C45 0.0302(10) 0.0606(14) 0.0425(12) -0.0213(10) -0.0002(8) 0.0067(9)
C46 0.0282(9) 0.0522(13) 0.0495(13) -0.0123(10) -0.0030(9) 0.0035(9)
C47 0.0330(9) 0.0346(9) 0.0278(9) 0.0019(7) 0.0046(7) 0.0109(7)
C48 0.0303(9) 0.0457(11) 0.0378(10) 0.0031(9) 0.0066(8) 0.0075(8)
N1 0.0345(8) 0.0298(8) 0.0424(9) 0.0121(7) 0.0091(7) 0.0095(7)
N2 0.0358(8) 0.0293(8) 0.0381(9) 0.0113(6) 0.0058(7) 0.0158(7)
O1 0.0302(6) 0.0241(6) 0.0295(6) -0.0021(5) -0.0002(5) 0.0017(5)
O2 0.0508(9) 0.0306(7) 0.0495(9) 0.0164(6) 0.0110(7) 0.0151(6)
O3 0.0324(7) 0.0335(7) 0.0578(9) 0.0199(7) 0.0088(6) 0.0143(6)
P1 0.02126(19) 0.0291(2) 0.02135(19) -0.00211(16) 0.00192(15) 0.00807(16)
P2 0.0267(2) 0.02311(19) 0.02190(19) 0.00110(15) 0.00313(15) 0.01062(16)
Ru1 0.02361(7) 0.01932(6) 0.01813(6) -0.00164(4) -0.00022(4) 0.00746(5)
C49 0.046(2) 0.079(3) 0.035(2) 0.016(2) -0.0037(18) 0.018(2)
F1 0.182(6) 0.245(9) 0.081(3) -0.071(4) -0.046(4) 0.168(7)
F2 0.072(3) 0.260(10) 0.076(4) 0.098(5) -0.010(3) -0.044(4)
F3 0.071(3) 0.084(3) 0.053(2) 0.023(2) -0.0225(19) 0.009(2)
O4 0.126(3) 0.191(4) 0.140(3) 0.126(3) -0.055(2) -0.081(3)
O5 0.0402(8) 0.0681(11) 0.0452(9) 0.0204(8) 0.0066(7) 0.0166(8)
O6 0.111(5) 0.48(2) 0.069(4) -0.024(7) 0.033(4) 0.152(9)
S1 0.0713(10) 0.0967(17) 0.0341(6) 0.0075(8) 0.0081(6) 0.0014(10)
C49A 0.107(8) 0.116(8) 0.087(7) 0.054(6) 0.035(6) 0.036(7)
F1A 0.156(9) 0.109(6) 0.044(3) 0.024(3) -0.024(4) -0.015(5)
F2A 0.159(8) 0.0287(19) 0.092(5) 0.022(2) -0.015(4) -0.041(3)
F3A 0.425(18) 0.101(5) 0.095(5) 0.009(4) 0.082(7) 0.161(8)
O4A 0.0402(8) 0.0681(11) 0.0452(9) 0.0204(8) 0.0066(7) 0.0166(8)
O5A 0.126(3) 0.191(4) 0.140(3) 0.126(3) -0.055(2) -0.081(3)
O6A 0.256(12) 0.185(9) 0.102(5) -0.094(6) -0.110(8) 0.190(10)
S1A 0.0509(8) 0.0313(7) 0.0527(10) 0.0042(6) -0.0132(7) 0.0077(6)
C50 0.064(5) 0.034(3) 0.048(3) 0.004(2) 0.008(3) 0.016(3)
C51 0.055(4) 0.080(5) 0.055(5) -0.001(4) -0.002(3) 0.021(4)
C52 0.051(4) 0.110(7) 0.064(5) 0.002(5) -0.001(4) 0.020(4)
C53 0.062(5) 0.097(6) 0.049(4) 0.010(4) 0.003(3) 0.030(4)
C54 0.058(4) 0.122(10) 0.040(4) 0.004(5) 0.005(3) 0.027(5)
C55 0.049(3) 0.053(4) 0.047(4) 0.007(3) 0.006(3) 0.014(3)
C56 0.143(7) 0.069(4) 0.049(3) 0.020(3) 0.013(4) 0.045(4)
C50A 0.060(5) 0.045(4) 0.111(7) 0.023(4) 0.039(5) 0.004(3)
C51A 0.062(4) 0.033(3) 0.076(5) 0.002(3) 0.027(4) 0.002(3)
C52A 0.063(4) 0.082(5) 0.065(6) 0.010(5) 0.015(4) 0.007(4)
C53A 0.080(7) 0.105(7) 0.068(6) 0.017(5) 0.015(6) 0.022(6)
C54A 0.070(6) 0.087(9) 0.116(11) 0.028(7) -0.025(6) -0.001(5)
C55A 0.070(7) 0.114(11) 0.171(16) 0.039(10) -0.003(8) 0.001(7)
C56A 0.087(5) 0.064(4) 0.106(6) 0.019(4) -0.009(4) 0.000(4)

loop_
_atom_type_symbol
_atom_type_description
_atom_type_scat_dispersion_real
_atom_type_scat_dispersion_imag
_atom_type_scat_source
C C 0.0033 0.0016 'International Tables Vol C Tables 4.2.6.8 and 6.1.1.4'
H H 0.0000 0.0000 'International Tables Vol C Tables 4.2.6.8 and 6.1.1.4'
N N 0.0061 0.0033 'International Tables Vol C Tables 4.2.6.8 and 6.1.1.4'
O O 0.0106 0.0060 'International Tables Vol C Tables 4.2.6.8 and 6.1.1.4'
F F 0.0171 0.0103 'International Tables Vol C Tables 4.2.6.8 and 6.1.1.4'
P P 0.1023 0.0942 'International Tables Vol C Tables 4.2.6.8 and 6.1.1.4'
S S 0.1246 0.1234 'International Tables Vol C Tables 4.2.6.8 and 6.1.1.4'
Ru Ru -1.2594 0.8363 'International Tables Vol C Tables 4.2.6.8 and 6.1.1.4'

loop_
_geom_angle_atom_site_label_1
_geom_angle_atom_site_label_2
_geom_angle_atom_site_label_3
_geom_angle
_geom_angle_site_symmetry_1
_geom_angle_site_symmetry_3
_geom_angle_publ_flag
C5 C1 C2 107.30(18) . . ?
C5 C1 Ru1 71.33(11) . . ?
C2 C1 Ru1 69.56(10) . . ?
C5 C1 H1 126.3 . . ?
C2 C1 H1 126.3 . . ?
Ru1 C1 H1 126.3 . . ?
C3 C2 C1 108.02(17) . . ?
C3 C2 Ru1 72.31(11) . . ?
C1 C2 Ru1 73.37(10) . . ?
C3 C2 H2 125.8 . . ?
C1 C2 H2 125.8 . . ?
Ru1 C2 H2 125.8 . . ?
C2 C3 C4 108.23(17) . . ?
C2 C3 Ru1 70.96(10) . . ?
C4 C3 Ru1 71.53(10) . . ?
C2 C3 H3 125.8 . . ?
C4 C3 H3 125.8 . . ?
Ru1 C3 H3 125.8 . . ?
C3 C4 C5 107.58(18) . . ?
C3 C4 Ru1 71.85(10) . . ?
C5 C4 Ru1 72.26(10) . . ?
C3 C4 H4 126.1 . . ?
C5 C4 H4 126.1 . . ?
Ru1 C4 H4 126.1 . . ?
C1 C5 C4 108.78(17) . . ?
C1 C5 Ru1 72.76(10) . . ?
C4 C5 Ru1 70.86(10) . . ?
C1 C5 H5 125.5 . . ?
C4 C5 H5 125.5 . . ?
Ru1 C5 H5 125.5 . . ?
O1 C6 C7 116.85(15) . . ?
O1 C6 Ru1 120.55(12) . . ?
C7 C6 Ru1 122.35(12) . . ?
C8 C7 C6 120.88(15) . . ?
C8 C7 H7A 107.1 . . ?
C6 C7 H7A 107.1 . . ?
C8 C7 H7B 107.1 . . ?
C6 C7 H7B 107.1 . . ?
H7A C7 H7B 106.8 . . ?
C9 C8 C11 117.65(16) . . ?
C9 C8 C7 122.58(17) . . ?
C11 C8 C7 119.47(16) . . ?
C8 C9 N1 122.99(18) . . ?
C8 C9 H9 118.5 . . ?
N1 C9 H9 118.5 . . ?
O2 C10 N1 123.49(19) . . ?
O2 C10 N2 123.09(19) . . ?
N1 C10 N2 113.42(16) . . ?
O3 C11 N2 119.92(17) . . ?
O3 C11 C8 124.25(16) . . ?
N2 C11 C8 115.83(16) . . ?
O1 C12 H12A 109.5 . . ?
O1 C12 H12B 109.5 . . ?
H12A C12 H12B 109.5 . . ?
O1 C12 H12C 109.5 . . ?
H12A C12 H12C 109.5 . . ?
H12B C12 H12C 109.5 . . ?
C41 C13 C42 119.7(2) . . ?
C41 C13 H13 120.2 . . ?
C42 C13 H13 120.2 . . ?
C15 C14 C19 118.09(19) . . ?
C15 C14 P1 123.01(17) . . ?
C19 C14 P1 118.71(17) . . ?
C14 C15 C16 120.1(3) . . ?
C14 C15 H15 120.0 . . ?
C16 C15 H15 120.0 . . ?
C17 C16 C15 120.7(3) . . ?
C17 C16 H16 119.6 . . ?
C15 C16 H16 119.6 . . ?
C18 C17 C16 119.6(2) . . ?
C18 C17 H17 120.2 . . ?
C16 C17 H17 120.2 . . ?
C17 C18 C19 120.7(3) . . ?
C17 C18 H18 119.7 . . ?
C19 C18 H18 119.7 . . ?
C18 C19 C14 120.8(3) . . ?
C18 C19 H19 119.6 . . ?
C14 C19 H19 119.6 . . ?
C25 C20 C21 121.0(2) . . ?
C25 C20 H20 119.5 . . ?
C21 C20 H20 119.5 . . ?
C22 C21 C20 121.1(2) . . ?
C22 C21 H21 119.4 . . ?
C20 C21 H21 119.4 . . ?
C21 C22 C23 118.7(2) . . ?
C21 C22 H22 120.6 . . ?
C23 C22 H22 120.6 . . ?
C22 C23 C24 120.8(2) . . ?
C22 C23 H23 119.6 . . ?
C24 C23 H23 119.6 . . ?
C25 C24 C23 121.0(2) . . ?
C25 C24 H24 119.5 . . ?
C23 C24 H24 119.5 . . ?
C24 C25 C20 117.26(18) . . ?
C24 C25 P1 121.98(15) . . ?
C20 C25 P1 120.24(16) . . ?
C27 C26 C31 118.97(19) . . ?
C27 C26 P1 121.08(14) . . ?
C31 C26 P1 119.80(17) . . ?
C26 C27 C28 120.7(2) . . ?
C26 C27 H27 119.6 . . ?
C28 C27 H27 119.6 . . ?
C29 C28 C27 119.5(2) . . ?
C29 C28 H28 120.3 . . ?
C27 C28 H28 120.3 . . ?
C30 C29 C28 120.2(2) . . ?
C30 C29 H29 119.9 . . ?
C28 C29 H29 119.9 . . ?
C29 C30 C31 120.5(2) . . ?
C29 C30 H30 119.7 . . ?
C31 C30 H30 119.7 . . ?
C30 C31 C26 120.1(2) . . ?
C30 C31 H31 120.0 . . ?
C26 C31 H31 120.0 . . ?
C33 C32 C37 118.68(19) . . ?
C33 C32 P2 123.07(16) . . ?
C37 C32 P2 118.14(15) . . ?
C32 C33 C34 120.2(2) . . ?
C32 C33 H33 119.9 . . ?
C34 C33 H33 119.9 . . ?
C35 C34 C33 120.7(2) . . ?
C35 C34 H34 119.6 . . ?
C33 C34 H34 119.6 . . ?
C34 C35 C36 119.7(2) . . ?
C34 C35 H35 120.2 . . ?
C36 C35 H35 120.2 . . ?
C35 C36 C37 120.2(2) . . ?
C35 C36 H36 119.9 . . ?
C37 C36 H36 119.9 . . ?
C36 C37 C32 120.5(2) . . ?
C36 C37 H37 119.8 . . ?
C32 C37 H37 119.8 . . ?
C42 C38 C39 118.03(17) . . ?
C42 C38 P2 119.65(14) . . ?
C39 C38 P2 122.30(15) . . ?
C40 C39 C38 120.2(2) . . ?
C40 C39 H39 119.9 . . ?
C38 C39 H39 119.9 . . ?
C41 C40 C39 120.8(2) . . ?
C41 C40 H40 119.6 . . ?
C39 C40 H40 119.6 . . ?
C40 C41 C13 119.88(19) . . ?
C40 C41 H41 120.1 . . ?
C13 C41 H41 120.1 . . ?
C13 C42 C38 121.42(19) . . ?
C13 C42 H42 119.3 . . ?
C38 C42 H42 119.3 . . ?
C44 C43 C47 118.72(17) . . ?
C44 C43 P2 117.82(14) . . ?
C47 C43 P2 123.25(14) . . ?
C45 C44 C43 120.41(19) . . ?
C45 C44 H44 119.8 . . ?
C43 C44 H44 119.8 . . ?
C46 C45 C44 120.6(2) . . ?
C46 C45 H45 119.7 . . ?
C44 C45 H45 119.7 . . ?
C48 C46 C45 119.4(2) . . ?
C48 C46 H46 120.3 . . ?
C45 C46 H46 120.3 . . ?
C48 C47 C43 120.26(18) . . ?
C48 C47 H47 119.9 . . ?
C43 C47 H47 119.9 . . ?
C46 C48 C47 120.56(19) . . ?
C46 C48 H48 119.7 . . ?
C47 C48 H48 119.7 . . ?
C9 N1 C10 123.10(17) . . ?
C9 N1 H1A 119.6 . . ?
C10 N1 H1A 116.5 . . ?
C10 N2 C11 126.99(17) . . ?
C10 N2 H2A 116.4 . . ?
C11 N2 H2A 116.3 . . ?
C6 O1 C12 125.20(16) . . ?
C26 P1 C14 100.03(9) . . ?
C26 P1 C25 99.33(9) . . ?
C14 P1 C25 105.19(9) . . ?
C26 P1 Ru1 115.34(6) . . ?
C14 P1 Ru1 122.77(6) . . ?
C25 P1 Ru1 111.15(6) . . ?
C43 P2 C32 103.76(9) . . ?
C43 P2 C38 102.81(8) . . ?
C32 P2 C38 101.81(8) . . ?
C43 P2 Ru1 116.74(6) . . ?
C32 P2 Ru1 118.03(6) . . ?
C38 P2 Ru1 111.63(6) . . ?
C6 Ru1 C2 119.86(7) . . ?
C6 Ru1 C4 105.34(7) . . ?
C2 Ru1 C4 61.47(7) . . ?
C6 Ru1 C3 95.85(7) . . ?
C2 Ru1 C3 36.73(8) . . ?
C4 Ru1 C3 36.62(7) . . ?
C6 Ru1 C5 140.43(7) . . ?
C2 Ru1 C5 61.11(7) . . ?
C4 Ru1 C5 36.88(7) . . ?
C3 Ru1 C5 60.99(7) . . ?
C6 Ru1 C1 155.97(7) . . ?
C2 Ru1 C1 37.07(7) . . ?
C4 Ru1 C1 61.03(8) . . ?
C3 Ru1 C1 61.12(7) . . ?
C5 Ru1 C1 35.91(8) . . ?
C6 Ru1 P1 90.91(5) . . ?
C2 Ru1 P1 90.14(5) . . ?
C4 Ru1 P1 151.46(6) . . ?
C3 Ru1 P1 119.92(5) . . ?
C5 Ru1 P1 128.01(6) . . ?
C1 Ru1 P1 94.99(5) . . ?
C6 Ru1 P2 88.33(5) . . ?
C2 Ru1 P2 148.73(5) . . ?
C4 Ru1 P2 100.26(5) . . ?
C3 Ru1 P2 136.14(5) . . ?
C5 Ru1 P2 88.81(5) . . ?
C1 Ru1 P2 112.72(5) . . ?
P1 Ru1 P2 103.585(16) . . ?
F2 C49 F1 96.2(7) . . ?
F2 C49 F3 109.3(5) . . ?
F1 C49 F3 107.8(5) . . ?
F2 C49 S1 113.6(5) . . ?
F1 C49 S1 112.5(5) . . ?
F3 C49 S1 115.6(4) . . ?
O6 S1 O4 102.3(5) . . ?
O6 S1 O5 125.6(4) . . ?
O4 S1 O5 110.6(2) . . ?
O6 S1 C49 102.1(4) . . ?
O4 S1 C49 109.5(3) . . ?
O5 S1 C49 105.96(17) . . ?
F2A C49A F3A 93.6(9) . . ?
F2A C49A F1A 103.2(7) . . ?
F3A C49A F1A 113.9(10) . . ?
F2A C49A S1A 122.0(7) . . ?
F3A C49A S1A 110.0(7) . . ?
F1A C49A S1A 112.9(7) . . ?
O6A S1A C49A 106.0(5) . . ?
C51 C50 C55 120.0 . . ?
C51 C50 C56 119.5(6) . . ?
C55 C50 C56 120.5(6) . . ?
C50 C51 C52 120.0 . . ?
C50 C51 H51 120.0 . . ?
C52 C51 H51 120.0 . . ?
C51 C52 C53 120.0 . . ?
C51 C52 H52 120.0 . . ?
C53 C52 H52 120.0 . . ?
C52 C53 C54 120.0 . . ?
C52 C53 H53 120.0 . . ?
C54 C53 H53 120.0 . . ?
C55 C54 C53 120.0 . . ?
C55 C54 H54 120.0 . . ?
C53 C54 H54 120.0 . . ?
C54 C55 C50 120.0 . . ?
C54 C55 H55 120.0 . . ?
C50 C55 H55 120.0 . . ?
C51A C50A C55A 120.0 . . ?
C51A C50A H50A 120.0 . . ?
C55A C50A H50A 120.0 . . ?
C50A C51A C52A 120.0 . . ?
C50A C51A C56A 122.5(7) . . ?
C52A C51A C56A 117.5(7) . . ?
C53A C52A C51A 120.0 . . ?
C53A C52A H52A 120.0 . . ?
C51A C52A H52A 120.0 . . ?
C52A C53A C54A 120.0 . . ?
C52A C53A H53A 120.0 . . ?
C54A C53A H53A 120.0 . . ?
C53A C54A C55A 120.0 . . ?
C53A C54A H54A 120.0 . . ?
C55A C54A H54A 120.0 . . ?
C54A C55A C50A 120.0 . . ?
C54A C55A H55A 120.0 . . ?
C50A C55A H55A 120.0 . . ?

loop_
_geom_bond_atom_site_label_1
_geom_bond_atom_site_label_2
_geom_bond_distance
_geom_bond_site_symmetry_2
_geom_bond_publ_flag
C1 C5 1.403(3) . ?
C1 C2 1.438(3) . ?
C1 Ru1 2.2849(18) . ?
C1 H1 1.0000 . ?
C2 C3 1.414(3) . ?
C2 Ru1 2.2345(18) . ?
C2 H2 1.0000 . ?
C3 C4 1.414(3) . ?
C3 Ru1 2.2521(18) . ?
C3 H3 1.0000 . ?
C4 C5 1.428(3) . ?
C4 Ru1 2.2480(17) . ?
C4 H4 1.0000 . ?
C5 Ru1 2.2665(17) . ?
C5 H5 1.0000 . ?
C6 O1 1.319(2) . ?
C6 C7 1.527(2) . ?
C6 Ru1 1.9541(17) . ?
C7 C8 1.511(2) . ?
C7 H7A 0.9900 . ?
C7 H7B 0.9900 . ?
C8 C9 1.344(3) . ?
C8 C11 1.445(3) . ?
C9 N1 1.370(2) . ?
C9 H9 0.9500 . ?
C10 O2 1.216(2) . ?
C10 N1 1.372(3) . ?
C10 N2 1.381(3) . ?
C11 O3 1.231(2) . ?
C11 N2 1.384(2) . ?
C12 O1 1.459(2) . ?
C12 H12A 0.9800 . ?
C12 H12B 0.9800 . ?
C12 H12C 0.9800 . ?
C13 C41 1.380(3) . ?
C13 C42 1.390(3) . ?
C13 H13 0.9500 . ?
C14 C15 1.386(3) . ?
C14 C19 1.402(3) . ?
C14 P1 1.8447(18) . ?
C15 C16 1.408(3) . ?
C15 H15 0.9500 . ?
C16 C17 1.373(5) . ?
C16 H16 0.9500 . ?
C17 C18 1.366(4) . ?
C17 H17 0.9500 . ?
C18 C19 1.389(3) . ?
C18 H18 0.9500 . ?
C19 H19 0.9500 . ?
C20 C25 1.389(3) . ?
C20 C21 1.390(3) . ?
C20 H20 0.9500 . ?
C21 C22 1.359(4) . ?
C21 H21 0.9500 . ?
C22 C23 1.375(4) . ?
C22 H22 0.9500 . ?
C23 C24 1.387(3) . ?
C23 H23 0.9500 . ?
C24 C25 1.387(3) . ?
C24 H24 0.9500 . ?
C25 P1 1.8492(19) . ?
C26 C27 1.383(3) . ?
C26 C31 1.399(3) . ?
C26 P1 1.8381(19) . ?
C27 C28 1.394(3) . ?
C27 H27 0.9500 . ?
C28 C29 1.389(4) . ?
C28 H28 0.9500 . ?
C29 C30 1.370(4) . ?
C29 H29 0.9500 . ?
C30 C31 1.386(3) . ?
C30 H30 0.9500 . ?
C31 H31 0.9500 . ?
C32 C33 1.390(3) . ?
C32 C37 1.391(3) . ?
C32 P2 1.8325(19) . ?
C33 C34 1.392(3) . ?
C33 H33 0.9500 . ?
C34 C35 1.369(4) . ?
C34 H34 0.9500 . ?
C35 C36 1.379(4) . ?
C35 H35 0.9500 . ?
C36 C37 1.390(3) . ?
C36 H36 0.9500 . ?
C37 H37 0.9500 . ?
C38 C42 1.395(3) . ?
C38 C39 1.396(3) . ?
C38 P2 1.8364(18) . ?
C39 C40 1.395(3) . ?
C39 H39 0.9500 . ?
C40 C41 1.375(4) . ?
C40 H40 0.9500 . ?
C41 H41 0.9500 . ?
C42 H42 0.9500 . ?
C43 C44 1.389(2) . ?
C43 C47 1.395(2) . ?
C43 P2 1.8311(18) . ?
C44 C45 1.385(3) . ?
C44 H44 0.9500 . ?
C45 C46 1.384(3) . ?
C45 H45 0.9500 . ?
C46 C48 1.374(3) . ?
C46 H46 0.9500 . ?
C47 C48 1.390(3) . ?
C47 H47 0.9500 . ?
C48 H48 0.9500 . ?
N1 H1A 0.8472 . ?
N2 H2A 0.8617 . ?
P1 Ru1 2.3220(4) . ?
P2 Ru1 2.3444(4) . ?
C49 F2 1.272(4) . ?
C49 F1 1.303(4) . ?
C49 F3 1.322(4) . ?
C49 S1 1.741(5) . ?
O4 S1 1.421(3) . ?
O5 S1 1.481(2) . ?
O6 S1 1.404(5) . ?
C49A F2A 1.302(5) . ?
C49A F3A 1.317(5) . ?
C49A F1A 1.328(5) . ?
C49A S1A 1.658(9) . ?
O6A S1A 1.408(4) . ?
C50 C51 1.3900 . ?
C50 C55 1.3900 . ?
C50 C56 1.470(7) . ?
C51 C52 1.3900 . ?
C51 H51 0.9500 . ?
C52 C53 1.3900 . ?
C52 H52 0.9500 . ?
C53 C54 1.3900 . ?
C53 H53 0.9500 . ?
C54 C55 1.3900 . ?
C54 H54 0.9500 . ?
C55 H55 0.9500 . ?
C56 H56A 0.9800 . ?
C56 H56B 0.9800 . ?
C56 H56C 0.9800 . ?
C50A C51A 1.3900 . ?
C50A C55A 1.3900 . ?
C50A H50A 0.9500 . ?
C51A C52A 1.3900 . ?
C51A C56A 1.514(9) . ?
C52A C53A 1.3900 . ?
C52A H52A 0.9500 . ?
C53A C54A 1.3900 . ?
C53A H53A 0.9500 . ?
C54A C55A 1.3900 . ?
C54A H54A 0.9500 . ?
C55A H55A 0.9500 . ?
C56A H56D 0.9800 . ?
C56A H56E 0.9800 . ?
C56A H56F 0.9800 . ?

loop_
_geom_hbond_atom_site_label_D
_geom_hbond_atom_site_label_H
_geom_hbond_atom_site_label_A
_geom_hbond_distance_DH
_geom_hbond_distance_HA
_geom_hbond_distance_DA
_geom_hbond_angle_DHA
_geom_hbond_site_symmetry_A
N2 H2A O3 0.86 2.03 2.862(2) 163.3 2_676
N1 H1A O5A 0.85 3.46 3.762(3) 104.8 1_665
N1 H1A O4A 0.85 2.13 2.861(2) 144.4 1_665

loop_
_geom_torsion_atom_site_label_1
_geom_torsion_atom_site_label_2
_geom_torsion_atom_site_label_3
_geom_torsion_atom_site_label_4
_geom_torsion
_geom_torsion_site_symmetry_1
_geom_torsion_site_symmetry_2
_geom_torsion_site_symmetry_3
_geom_torsion_site_symmetry_4
_geom_torsion_publ_flag
C5 C1 C2 C3 2.79(19) . . . . ?
Ru1 C1 C2 C3 64.49(12) . . . . ?
C5 C1 C2 Ru1 -61.71(12) . . . . ?
C1 C2 C3 C4 -3.0(2) . . . . ?
Ru1 C2 C3 C4 62.19(13) . . . . ?
C1 C2 C3 Ru1 -65.19(12) . . . . ?
C2 C3 C4 C5 2.1(2) . . . . ?
Ru1 C3 C4 C5 63.88(12) . . . . ?
C2 C3 C4 Ru1 -61.82(13) . . . . ?
C2 C1 C5 C4 -1.5(2) . . . . ?
Ru1 C1 C5 C4 -62.08(12) . . . . ?
C2 C1 C5 Ru1 60.57(12) . . . . ?
C3 C4 C5 C1 -0.3(2) . . . . ?
Ru1 C4 C5 C1 63.30(12) . . . . ?
C3 C4 C5 Ru1 -63.61(12) . . . . ?
O1 C6 C7 C8 -52.6(2) . . . . ?
Ru1 C6 C7 C8 133.10(15) . . . . ?
C6 C7 C8 C9 122.0(2) . . . . ?
C6 C7 C8 C11 -64.5(2) . . . . ?
C11 C8 C9 N1 -0.4(3) . . . . ?
C7 C8 C9 N1 173.20(18) . . . . ?
C9 C8 C11 O3 -178.8(2) . . . . ?
C7 C8 C11 O3 7.4(3) . . . . ?
C9 C8 C11 N2 0.7(3) . . . . ?
C7 C8 C11 N2 -173.06(17) . . . . ?
C19 C14 C15 C16 1.1(3) . . . . ?
P1 C14 C15 C16 176.10(17) . . . . ?
C14 C15 C16 C17 -0.5(4) . . . . ?
C15 C16 C17 C18 -0.2(4) . . . . ?
C16 C17 C18 C19 0.2(4) . . . . ?
C17 C18 C19 C14 0.4(3) . . . . ?
C15 C14 C19 C18 -1.1(3) . . . . ?
P1 C14 C19 C18 -176.28(15) . . . . ?
C25 C20 C21 C22 1.3(5) . . . . ?
C20 C21 C22 C23 -1.5(5) . . . . ?
C21 C22 C23 C24 0.0(5) . . . . ?
C22 C23 C24 C25 1.7(4) . . . . ?
C23 C24 C25 C20 -1.7(4) . . . . ?
C23 C24 C25 P1 -173.5(2) . . . . ?
C21 C20 C25 C24 0.3(4) . . . . ?
C21 C20 C25 P1 172.1(2) . . . . ?
C31 C26 C27 C28 0.9(3) . . . . ?
P1 C26 C27 C28 176.44(16) . . . . ?
C26 C27 C28 C29 0.3(3) . . . . ?
C27 C28 C29 C30 -0.7(3) . . . . ?
C28 C29 C30 C31 0.0(4) . . . . ?
C29 C30 C31 C26 1.2(3) . . . . ?
C27 C26 C31 C30 -1.7(3) . . . . ?
P1 C26 C31 C30 -177.24(17) . . . . ?
C37 C32 C33 C34 -0.9(3) . . . . ?
P2 C32 C33 C34 -176.9(2) . . . . ?
C32 C33 C34 C35 0.3(4) . . . . ?
C33 C34 C35 C36 0.9(5) . . . . ?
C34 C35 C36 C37 -1.4(4) . . . . ?
C35 C36 C37 C32 0.7(4) . . . . ?
C33 C32 C37 C36 0.4(3) . . . . ?
P2 C32 C37 C36 176.63(18) . . . . ?
C42 C38 C39 C40 -1.6(3) . . . . ?
P2 C38 C39 C40 176.84(17) . . . . ?
C38 C39 C40 C41 1.3(3) . . . . ?
C39 C40 C41 C13 0.1(3) . . . . ?
C42 C13 C41 C40 -1.0(3) . . . . ?
C41 C13 C42 C38 0.6(3) . . . . ?
C39 C38 C42 C13 0.7(3) . . . . ?
P2 C38 C42 C13 -177.82(15) . . . . ?
C47 C43 C44 C45 1.5(3) . . . . ?
P2 C43 C44 C45 -173.34(18) . . . . ?
C43 C44 C45 C46 0.5(4) . . . . ?
C44 C45 C46 C48 -1.9(4) . . . . ?
C44 C43 C47 C48 -2.2(3) . . . . ?
P2 C43 C47 C48 172.38(16) . . . . ?
C45 C46 C48 C47 1.3(4) . . . . ?
C43 C47 C48 C46 0.8(3) . . . . ?
C8 C9 N1 C10 -0.9(3) . . . . ?
O2 C10 N1 C9 -178.7(2) . . . . ?
N2 C10 N1 C9 1.6(3) . . . . ?
O2 C10 N2 C11 179.04(19) . . . . ?
N1 C10 N2 C11 -1.3(3) . . . . ?
O3 C11 N2 C10 179.69(19) . . . . ?
C8 C11 N2 C10 0.1(3) . . . . ?
C7 C6 O1 C12 -1.5(2) . . . . ?
Ru1 C6 O1 C12 172.89(16) . . . . ?
C27 C26 P1 C14 144.55(16) . . . . ?
C31 C26 P1 C14 -39.98(17) . . . . ?
C27 C26 P1 C25 -108.07(16) . . . . ?
C31 C26 P1 C25 67.40(17) . . . . ?
C27 C26 P1 Ru1 10.77(17) . . . . ?
C31 C26 P1 Ru1 -173.76(13) . . . . ?
C15 C14 P1 C26 147.55(17) . . . . ?
C19 C14 P1 C26 -37.47(16) . . . . ?
C15 C14 P1 C25 44.92(18) . . . . ?
C19 C14 P1 C25 -140.09(15) . . . . ?
C15 C14 P1 Ru1 -83.35(17) . . . . ?
C19 C14 P1 Ru1 91.63(15) . . . . ?
C24 C25 P1 C26 -169.33(18) . . . . ?
C20 C25 P1 C26 19.2(2) . . . . ?
C24 C25 P1 C14 -66.18(19) . . . . ?
C20 C25 P1 C14 122.34(19) . . . . ?
C24 C25 P1 Ru1 68.76(18) . . . . ?
C20 C25 P1 Ru1 -102.72(18) . . . . ?
C44 C43 P2 C32 -58.63(17) . . . . ?
C47 C43 P2 C32 126.78(16) . . . . ?
C44 C43 P2 C38 -164.39(15) . . . . ?
C47 C43 P2 C38 21.02(17) . . . . ?
C44 C43 P2 Ru1 73.07(16) . . . . ?
C47 C43 P2 Ru1 -101.52(15) . . . . ?
C33 C32 P2 C43 -13.77(19) . . . . ?
C37 C32 P2 C43 170.21(16) . . . . ?
C33 C32 P2 C38 92.75(19) . . . . ?
C37 C32 P2 C38 -83.27(17) . . . . ?
C33 C32 P2 Ru1 -144.70(16) . . . . ?
C37 C32 P2 Ru1 39.27(18) . . . . ?
C42 C38 P2 C43 -71.88(16) . . . . ?
C39 C38 P2 C43 109.68(17) . . . . ?
C42 C38 P2 C32 -179.15(16) . . . . ?
C39 C38 P2 C32 2.42(19) . . . . ?
C42 C38 P2 Ru1 54.03(16) . . . . ?
C39 C38 P2 Ru1 -124.40(16) . . . . ?
O1 C6 Ru1 C2 109.88(14) . . . . ?
C7 C6 Ru1 C2 -76.07(15) . . . . ?
O1 C6 Ru1 C4 175.45(13) . . . . ?
C7 C6 Ru1 C4 -10.50(15) . . . . ?
O1 C6 Ru1 C3 139.39(13) . . . . ?
C7 C6 Ru1 C3 -46.56(14) . . . . ?
O1 C6 Ru1 C5 -170.48(11) . . . . ?
C7 C6 Ru1 C5 3.57(19) . . . . ?
O1 C6 Ru1 C1 123.61(18) . . . . ?
C7 C6 Ru1 C1 -62.3(2) . . . . ?
O1 C6 Ru1 P1 19.19(13) . . . . ?
C7 C6 Ru1 P1 -166.76(12) . . . . ?
O1 C6 Ru1 P2 -84.37(13) . . . . ?
C7 C6 Ru1 P2 89.68(13) . . . . ?
C3 C2 Ru1 C6 55.04(13) . . . . ?
C1 C2 Ru1 C6 170.77(11) . . . . ?
C3 C2 Ru1 C4 -36.97(11) . . . . ?
C1 C2 Ru1 C4 78.76(12) . . . . ?
C1 C2 Ru1 C3 115.73(16) . . . . ?
C3 C2 Ru1 C5 -79.25(12) . . . . ?
C1 C2 Ru1 C5 36.48(11) . . . . ?
C3 C2 Ru1 C1 -115.73(16) . . . . ?
C3 C2 Ru1 P1 146.16(11) . . . . ?
C1 C2 Ru1 P1 -98.10(11) . . . . ?
C3 C2 Ru1 P2 -96.67(14) . . . . ?
C1 C2 Ru1 P2 19.06(18) . . . . ?
C3 C4 Ru1 C6 -78.94(13) . . . . ?
C5 C4 Ru1 C6 165.05(11) . . . . ?
C3 C4 Ru1 C2 37.07(12) . . . . ?
C5 C4 Ru1 C2 -78.94(13) . . . . ?
C5 C4 Ru1 C3 -116.01(18) . . . . ?
C3 C4 Ru1 C5 116.01(18) . . . . ?
C3 C4 Ru1 C1 79.59(13) . . . . ?
C5 C4 Ru1 C1 -36.42(12) . . . . ?
C3 C4 Ru1 P1 43.65(18) . . . . ?
C5 C4 Ru1 P1 -72.37(16) . . . . ?
C3 C4 Ru1 P2 -170.02(11) . . . . ?
C5 C4 Ru1 P2 73.97(12) . . . . ?
C2 C3 Ru1 C6 -134.41(11) . . . . ?
C4 C3 Ru1 C6 107.93(13) . . . . ?
C4 C3 Ru1 C2 -117.66(17) . . . . ?
C2 C3 Ru1 C4 117.66(17) . . . . ?
C2 C3 Ru1 C5 79.58(12) . . . . ?
C4 C3 Ru1 C5 -38.08(12) . . . . ?
C2 C3 Ru1 C1 38.33(11) . . . . ?
C4 C3 Ru1 C1 -79.33(13) . . . . ?
C2 C3 Ru1 P1 -39.97(12) . . . . ?
C4 C3 Ru1 P1 -157.64(10) . . . . ?
C2 C3 Ru1 P2 131.91(10) . . . . ?
C4 C3 Ru1 P2 14.25(16) . . . . ?
C1 C5 Ru1 C6 -140.67(12) . . . . ?
C4 C5 Ru1 C6 -22.99(17) . . . . ?
C1 C5 Ru1 C2 -37.66(11) . . . . ?
C4 C5 Ru1 C2 80.01(13) . . . . ?
C1 C5 Ru1 C4 -117.68(17) . . . . ?
C1 C5 Ru1 C3 -79.87(13) . . . . ?
C4 C5 Ru1 C3 37.81(12) . . . . ?
C4 C5 Ru1 C1 117.68(17) . . . . ?
C1 C5 Ru1 P1 27.02(13) . . . . ?
C4 C5 Ru1 P1 144.69(10) . . . . ?
C1 C5 Ru1 P2 133.40(11) . . . . ?
C4 C5 Ru1 P2 -108.93(11) . . . . ?
C5 C1 Ru1 C6 97.48(19) . . . . ?
C2 C1 Ru1 C6 -20.0(2) . . . . ?
C5 C1 Ru1 C2 117.45(17) . . . . ?
C5 C1 Ru1 C4 37.41(11) . . . . ?
C2 C1 Ru1 C4 -80.04(12) . . . . ?
C5 C1 Ru1 C3 79.48(12) . . . . ?
C2 C1 Ru1 C3 -37.97(11) . . . . ?
C2 C1 Ru1 C5 -117.45(17) . . . . ?
C5 C1 Ru1 P1 -158.94(11) . . . . ?
C2 C1 Ru1 P1 83.61(11) . . . . ?
C5 C1 Ru1 P2 -51.96(12) . . . . ?
C2 C1 Ru1 P2 -169.41(10) . . . . ?
C26 P1 Ru1 C6 49.32(8) . . . . ?
C14 P1 Ru1 C6 -72.96(10) . . . . ?
C25 P1 Ru1 C6 161.37(8) . . . . ?
C26 P1 Ru1 C2 -70.55(8) . . . . ?
C14 P1 Ru1 C2 167.17(10) . . . . ?
C25 P1 Ru1 C2 41.50(9) . . . . ?
C26 P1 Ru1 C4 -76.32(13) . . . . ?
C14 P1 Ru1 C4 161.40(13) . . . . ?
C25 P1 Ru1 C4 35.73(13) . . . . ?
C26 P1 Ru1 C3 -47.96(9) . . . . ?
C14 P1 Ru1 C3 -170.24(10) . . . . ?
C25 P1 Ru1 C3 64.09(9) . . . . ?
C26 P1 Ru1 C5 -122.87(9) . . . . ?
C14 P1 Ru1 C5 114.85(10) . . . . ?
C25 P1 Ru1 C5 -10.82(9) . . . . ?
C26 P1 Ru1 C1 -107.36(8) . . . . ?
C14 P1 Ru1 C1 130.37(10) . . . . ?
C25 P1 Ru1 C1 4.70(8) . . . . ?
C26 P1 Ru1 P2 137.81(6) . . . . ?
C14 P1 Ru1 P2 15.54(9) . . . . ?
C25 P1 Ru1 P2 -110.13(7) . . . . ?
C43 P2 Ru1 C6 13.57(8) . . . . ?
C32 P2 Ru1 C6 138.32(9) . . . . ?
C38 P2 Ru1 C6 -104.26(8) . . . . ?
C43 P2 Ru1 C2 169.29(12) . . . . ?
C32 P2 Ru1 C2 -65.96(13) . . . . ?
C38 P2 Ru1 C2 51.46(13) . . . . ?
C43 P2 Ru1 C4 118.86(8) . . . . ?
C32 P2 Ru1 C4 -116.39(9) . . . . ?
C38 P2 Ru1 C4 1.03(9) . . . . ?
C43 P2 Ru1 C3 110.28(10) . . . . ?
C32 P2 Ru1 C3 -124.97(10) . . . . ?
C38 P2 Ru1 C3 -7.56(10) . . . . ?
C43 P2 Ru1 C5 154.09(8) . . . . ?
C32 P2 Ru1 C5 -81.15(9) . . . . ?
C38 P2 Ru1 C5 36.26(8) . . . . ?
C43 P2 Ru1 C1 -178.39(8) . . . . ?
C32 P2 Ru1 C1 -53.64(9) . . . . ?
C38 P2 Ru1 C1 63.78(9) . . . . ?
C43 P2 Ru1 P1 -76.96(7) . . . . ?
C32 P2 Ru1 P1 47.79(7) . . . . ?
C38 P2 Ru1 P1 165.21(7) . . . . ?
F2 C49 S1 O6 -73.4(7) . . . . ?
F1 C49 S1 O6 178.7(6) . . . . ?
F3 C49 S1 O6 54.2(7) . . . . ?
F2 C49 S1 O4 178.8(5) . . . . ?
F1 C49 S1 O4 70.8(5) . . . . ?
F3 C49 S1 O4 -53.7(5) . . . . ?
F2 C49 S1 O5 59.5(5) . . . . ?
F1 C49 S1 O5 -48.5(5) . . . . ?
F3 C49 S1 O5 -173.0(4) . . . . ?
F2A C49A S1A O6A 65.9(9) . . . . ?
F3A C49A S1A O6A 173.7(7) . . . . ?
F1A C49A S1A O6A -57.8(8) . . . . ?
C55 C50 C51 C52 0.0 . . . . ?
C56 C50 C51 C52 -179.2(5) . . . . ?
C50 C51 C52 C53 0.0 . . . . ?
C51 C52 C53 C54 0.0 . . . . ?
C52 C53 C54 C55 0.0 . . . . ?
C53 C54 C55 C50 0.0 . . . . ?
C51 C50 C55 C54 0.0 . . . . ?
C56 C50 C55 C54 179.2(6) . . . . ?
C55A C50A C51A C52A 0.0 . . . . ?
C55A C50A C51A C56A -178.9(6) . . . . ?
C50A C51A C52A C53A 0.0 . . . . ?
C56A C51A C52A C53A 178.9(6) . . . . ?
C51A C52A C53A C54A 0.0 . . . . ?
C52A C53A C54A C55A 0.0 . . . . ?
C53A C54A C55A C50A 0.0 . . . . ?
C51A C50A C55A C54A 0.0 . . . . ?
